data_7249859
loop_
_publ_author_name
'Guo, Yanhui'
'Zhu, Jiayi'
'Dai, Yumei'
'Chen, Long'
'Li, Weibing'
'Yuan, Zihang'
'Zhou, Jie'
'Tang, En'

_publ_section_title
;
 A cost-effective and innovative detector for iron ions.
;
_journal_issue 4
_journal_name_full 'RSC advances'
_journal_page_first 2645
_journal_page_last 2650
_journal_paper_doi 10.1039/d4ra08065c
_journal_volume 15
_journal_year 2025
_chemical_formula_moiety 'C30 H24 N4 O11 Zn2, 1.1[H2O]'
_chemical_formula_sum 'C30 H26.2 N4 O12.1 Zn2'
_chemical_formula_weight 747.27
_space_group_crystal_system monoclinic
_space_group_IT_number 14
_space_group_name_Hall '-P 2ybc'
_space_group_name_H-M_alt 'P 1 21/c 1'
_atom_sites_solution_hydrogens mixed
_atom_sites_solution_primary dual
_atom_sites_solution_secondary difmap
_audit_creation_date 2025-01-18
_audit_creation_method
;
Olex2 1.5
(compiled 2022.04.07 svn.rca3783a0 for OlexSys, GUI svn.r6498)
;
_audit_update_record
;
2025-01-18 deposited with the CCDC.	2025-01-21 downloaded from the CCDC.
;
_cell_angle_alpha 90
_cell_angle_beta 112.963(2)
_cell_angle_gamma 90
_cell_formula_units_Z 4
_cell_length_a 22.1729(9)
_cell_length_b 8.4424(4)
_cell_length_c 17.3538(6)
_cell_measurement_reflns_used 15950
_cell_measurement_temperature 298(2)
_cell_measurement_theta_max 28.1330
_cell_measurement_theta_min 3.9250
_cell_volume 2991.1(2)
_computing_cell_refinement 'CrysAlisPro 1.171.38.41 (Rigaku OD, 2015)'
_computing_data_collection 'CrysAlisPro 1.171.38.41 (Rigaku OD, 2015)'
_computing_data_reduction 'CrysAlisPro 1.171.38.41 (Rigaku OD, 2015)'
_computing_molecular_graphics 'Olex2 1.5 (Dolomanov et al., 2009)'
_computing_publication_material 'Olex2 1.5 (Dolomanov et al., 2009)'
_computing_structure_refinement 'SHELXL 2019/3 (Sheldrick, 2015)'
_computing_structure_solution 'SHELXT 2018/2 (Sheldrick, 2018)'
_diffrn_ambient_temperature 298(2)
_diffrn_detector 'CCD plate'
_diffrn_detector_area_resol_mean 8.0606
_diffrn_detector_type Eos
_diffrn_measured_fraction_theta_full 0.997
_diffrn_measured_fraction_theta_max 0.997
_diffrn_measurement_details
;
List of Runs (angles in degrees, time in seconds):

  # Type    Start    End  Width  t~exp~   \w     \q     \k     \f   Frames
#--------------------------------------------------------------------------
  1  \w    -47.00  30.00   1.00    2.00    --   15.65 -57.00 -60.00   77
  2  \w    -10.00  16.00   1.00    2.00    --  -16.59 -99.00 -60.00   26
  3  \w    -22.00   4.00   1.00    2.00    --  -16.59 -99.00-120.00   26
  4  \w    -22.00  21.00   1.00    2.00    --  -16.59 -99.00-180.00   43
  5  \w    -49.00  32.00   1.00    2.00    --   15.65 -57.00 -90.00   81
  6  \w    -32.00  41.00   1.00    2.00    --   15.65 -92.00  61.00   73
  7  \w    -20.00  17.00   1.00    2.00    --  -16.59 -92.00  61.00   37
  8  \w    -47.00  31.00   1.00    2.00    --   15.65 -57.00-180.00   78
  9  \w     56.00  88.00   1.00    2.00    --   15.65 178.00-120.00   32
 10  \w    -13.00  12.00   1.00    2.00    --  -16.59  92.00 173.00   25
;
_diffrn_measurement_device 'four-circle diffractometer'
_diffrn_measurement_device_type 'Xcalibur, Eos, Gemini'
_diffrn_measurement_method '\w scans'
_diffrn_orient_matrix_type 'CrysAlisPro convention (1999,Acta A55,543-557)'
_diffrn_orient_matrix_UB_11 0.0073737000
_diffrn_orient_matrix_UB_12 -0.0757041000
_diffrn_orient_matrix_UB_13 0.0037379000
_diffrn_orient_matrix_UB_21 -0.0142455000
_diffrn_orient_matrix_UB_22 -0.0357560000
_diffrn_orient_matrix_UB_23 -0.0157199000
_diffrn_orient_matrix_UB_31 0.0066879000
_diffrn_orient_matrix_UB_32 0.0072801000
_diffrn_orient_matrix_UB_33 -0.0375082000
_diffrn_radiation_monochromator graphite
_diffrn_radiation_probe x-ray
_diffrn_radiation_type 'Mo K\a'
_diffrn_radiation_wavelength 0.71073
_diffrn_reflns_av_R_equivalents 0.0494
_diffrn_reflns_av_unetI/netI 0.0641
_diffrn_reflns_Laue_measured_fraction_full 0.997
_diffrn_reflns_Laue_measured_fraction_max 0.997
_diffrn_reflns_limit_h_max 25
_diffrn_reflns_limit_h_min -27
_diffrn_reflns_limit_k_max 10
_diffrn_reflns_limit_k_min -10
_diffrn_reflns_limit_l_max 21
_diffrn_reflns_limit_l_min -20
_diffrn_reflns_number 28195
_diffrn_reflns_point_group_measured_fraction_full 0.997
_diffrn_reflns_point_group_measured_fraction_max 0.997
_diffrn_reflns_theta_full 25.242
_diffrn_reflns_theta_max 25.681
_diffrn_reflns_theta_min 3.511
_diffrn_source 'fine-focus sealed X-ray tube'
_diffrn_source_type 'Enhance (Mo) X-ray Source'
_diffrn_standards_number 0
_exptl_absorpt_coefficient_mu 1.674
_exptl_absorpt_correction_T_max 1.00000
_exptl_absorpt_correction_T_min 0.31616
_exptl_absorpt_correction_type multi-scan
_exptl_absorpt_process_details
;
CrysAlisPro 1.171.38.41 (Rigaku Oxford Diffraction, 2015)
Empirical absorption correction using spherical harmonics,
 implemented in SCALE3 ABSPACK scaling algorithm.
;
_exptl_crystal_colour white
_exptl_crystal_colour_primary white
_exptl_crystal_density_diffrn 1.659
_exptl_crystal_density_method 'not measured'
_exptl_crystal_description plate
_exptl_crystal_F_000 1520
_exptl_crystal_preparation Luminescent
_exptl_crystal_size_max 0.25
_exptl_crystal_size_mid 0.15
_exptl_crystal_size_min 0.1
_refine_diff_density_max 0.618
_refine_diff_density_min -0.638
_refine_diff_density_rms 0.070
_refine_ls_extinction_method none
_refine_ls_goodness_of_fit_ref 0.988
_refine_ls_hydrogen_treatment mixed
_refine_ls_matrix_type full
_refine_ls_number_parameters 442
_refine_ls_number_reflns 5663
_refine_ls_number_restraints 0
_refine_ls_restrained_S_all 0.988
_refine_ls_R_factor_all 0.0487
_refine_ls_R_factor_gt 0.0359
_refine_ls_shift/su_max 0.001
_refine_ls_shift/su_mean 0.000
_refine_ls_structure_factor_coef Fsqd
_refine_ls_weighting_details 'w=1/[\s^2^(Fo^2^)+(0.0192P)^2^] where P=(Fo^2^+2Fc^2^)/3'
_refine_ls_weighting_scheme calc
_refine_ls_wR_factor_gt 0.0673
_refine_ls_wR_factor_ref 0.0725
_reflns_Friedel_coverage 0.000
_reflns_number_gt 4540
_reflns_number_total 5663
_reflns_threshold_expression 'I > 2\s(I)'
_cod_data_source_file d4ra08065c2.cif
_cod_data_source_block 2396827
_cod_database_code 7249859
_shelx_shelxl_version_number 2019/3
_shelx_space_group_comment
;
The symmetry employed for this shelxl refinement is uniquely defined
by the following loop, which should always be used as a source of
symmetry information in preference to the above space-group names.
They are only intended as comments.
;
_shelx_estimated_absorpt_t_max 0.850
_shelx_estimated_absorpt_t_min 0.680
_olex2_refinement_description
;
1. Fixed Uiso
 At 1.2 times of:
  All C(H) groups
 At 1.5 times of:
  All C(H,H,H) groups
2.a Aromatic/amide H refined with riding coordinates:
 C2(H2), C4(H4), C6(H6), C12(H12), C14(H14), C16(H16), C21(H21), C22(H22),
 C24(H24), C25(H25), C27(H27), C28(H28), C29(H29), C30(H30)
2.b Idealised Me refined as rotating group:
 C10(H10A,H10B,H10C), C20(H20A,H20B,H20C)
;
_smtbx_masks_special_details
;
A solvent mask was calculated and 44 electrons were 
found in a volume of 244\%A^3^ in 1 void per unit cell. 
This is consistent with the presence of 
1.1[H2O] per Asymmetric Unit 
which account for 44 electrons 
per unit cell.
;
_smtbx_masks_void_probe_radius 1.2
_smtbx_masks_void_truncation_radius 1.2
_olex2_submission_special_instructions 'No special instructions were received'
_oxdiff_exptl_absorpt_empirical_details
;
Empirical correction (ABSPACK) includes:
- Absorption correction using spherical harmonics
- Frame scaling
;
_oxdiff_exptl_absorpt_empirical_full_max 2.011
_oxdiff_exptl_absorpt_empirical_full_min 0.623

loop_
_space_group_symop_operation_xyz
'x, y, z'
'-x, y+1/2, -z+1/2'
'-x, -y, -z'
'x, -y-1/2, z-1/2'

loop_
_atom_site_label
_atom_site_type_symbol
_atom_site_fract_x
_atom_site_fract_y
_atom_site_fract_z
_atom_site_U_iso_or_equiv
_atom_site_adp_type
_atom_site_occupancy
_atom_site_site_symmetry_order
_atom_site_calc_flag
_atom_site_refinement_flags_posn
_atom_site_refinement_flags_adp
_atom_site_refinement_flags_occupancy
_atom_site_disorder_assembly
_atom_site_disorder_group
C1 C 1.05672(14) 0.7687(3) 0.56366(16) 0.0216(7) Uani 1 1 d . . . . .
C2 C 1.01995(14) 0.7779(3) 0.47829(17) 0.0219(7) Uani 1 1 d . . . . .
H2 H 0.983190 0.714213 0.453593 0.026 Uiso 1 1 calc R U . . .
C3 C 1.03832(13) 0.8825(3) 0.43028(16) 0.0172(6) Uani 1 1 d . . . . .
C4 C 1.09125(14) 0.9808(3) 0.46725(16) 0.0212(7) Uani 1 1 d . . . . .
H4 H 1.101719 1.055466 0.435034 0.025 Uiso 1 1 calc R U . . .
C5 C 1.12929(14) 0.9694(3) 0.55262(17) 0.0207(7) Uani 1 1 d . . . . .
C6 C 1.11167(14) 0.8618(3) 0.60061(17) 0.0239(7) Uani 1 1 d . . . . .
H6 H 1.136857 0.852432 0.657585 0.029 Uiso 1 1 calc R U . . .
C7 C 1.03723(17) 0.6526(4) 0.61547(19) 0.0306(8) Uani 1 1 d . . . . .
C8 C 1.00330(13) 0.8828(4) 0.33727(17) 0.0199(7) Uani 1 1 d . . . . .
C9 C 1.22917(15) 1.0831(4) 0.6639(2) 0.0345(8) Uani 1 1 d . . . . .
C10 C 1.28059(17) 1.2079(5) 0.6774(2) 0.0580(12) Uani 1 1 d . . . . .
H10A H 1.282200 1.276206 0.722413 0.087 Uiso 1 1 calc R U . . .
H10B H 1.269985 1.269009 0.627208 0.087 Uiso 1 1 calc R U . . .
H10C H 1.322455 1.158125 0.691314 0.087 Uiso 1 1 calc R U . . .
C11 C 0.41965(13) -0.3929(3) 0.46088(16) 0.0162(6) Uani 1 1 d . . . . .
C12 C 0.44429(13) -0.4215(3) 0.54610(16) 0.0181(6) Uani 1 1 d . . . . .
H12 H 0.481624 -0.368402 0.581317 0.022 Uiso 1 1 calc R U . . .
C13 C 0.41382(13) -0.5283(3) 0.57910(16) 0.0159(6) Uani 1 1 d . . . . .
C14 C 0.35729(13) -0.6053(3) 0.52773(16) 0.0190(7) Uani 1 1 d . . . . .
H14 H 0.337436 -0.678858 0.550149 0.023 Uiso 1 1 calc R U . . .
C15 C 0.33034(13) -0.5723(3) 0.44264(16) 0.0191(7) Uani 1 1 d . . . . .
C16 C 0.36302(13) -0.4684(3) 0.40950(16) 0.0204(7) Uani 1 1 d . . . . .
H16 H 0.346438 -0.449914 0.352139 0.025 Uiso 1 1 calc R U . . .
C17 C 0.45534(14) -0.2786(3) 0.42743(18) 0.0215(7) Uani 1 1 d . . . . .
C18 C 0.44292(13) -0.5575(3) 0.67175(16) 0.0174(6) Uani 1 1 d . . . . .
C19 C 0.22674(14) -0.7278(4) 0.40265(19) 0.0255(7) Uani 1 1 d . . . . .
C20 C 0.16713(15) -0.7711(4) 0.32681(19) 0.0455(10) Uani 1 1 d . . . . .
H20A H 0.171850 -0.876874 0.309644 0.068 Uiso 1 1 calc R U . . .
H20B H 0.162417 -0.698623 0.282191 0.068 Uiso 1 1 calc R U . . .
H20C H 0.129029 -0.765460 0.340116 0.068 Uiso 1 1 calc R U . . .
C21 C 0.85713(14) 0.3088(4) 0.65734(18) 0.0320(8) Uani 1 1 d . . . . .
H21 H 0.878927 0.291381 0.714500 0.038 Uiso 1 1 calc R U . . .
C22 C 0.79791(14) 0.2349(4) 0.61630(18) 0.0330(8) Uani 1 1 d . . . . .
H22 H 0.780791 0.169002 0.645695 0.040 Uiso 1 1 calc R U . . .
C23 C 0.76378(13) 0.2584(3) 0.53147(17) 0.0214(7) Uani 1 1 d . . . . .
C24 C 0.79209(13) 0.3605(4) 0.49332(18) 0.0250(7) Uani 1 1 d . . . . .
H24 H 0.770813 0.382566 0.436556 0.030 Uiso 1 1 calc R U . . .
C25 C 0.85126(14) 0.4297(4) 0.53833(17) 0.0257(7) Uani 1 1 d . . . . .
H25 H 0.868974 0.498505 0.510848 0.031 Uiso 1 1 calc R U . . .
C26 C 0.70142(13) 0.1736(3) 0.48471(16) 0.0187(6) Uani 1 1 d . . . . .
C27 C 0.67254(14) 0.0793(4) 0.52540(18) 0.0267(7) Uani 1 1 d . . . . .
H27 H 0.691712 0.069813 0.583354 0.032 Uiso 1 1 calc R U . . .
C28 C 0.61599(14) -0.0005(4) 0.48128(18) 0.0277(8) Uani 1 1 d . . . . .
H28 H 0.597970 -0.063951 0.510634 0.033 Uiso 1 1 calc R U . . .
C29 C 0.61233(15) 0.1002(4) 0.35805(18) 0.0318(8) Uani 1 1 d . . . . .
H29 H 0.591918 0.108332 0.300131 0.038 Uiso 1 1 calc R U . . .
C30 C 0.66933(14) 0.1837(4) 0.39911(18) 0.0328(8) Uani 1 1 d . . . . .
H30 H 0.686299 0.247412 0.368680 0.039 Uiso 1 1 calc R U . . .
N1 N 1.18485(13) 1.0694(3) 0.58449(16) 0.0317(7) Uani 1 1 d . . . . .
H1 H 1.1870(15) 1.126(4) 0.546(2) 0.044(11) Uiso 1 1 d . . . . .
N2 N 0.27110(12) -0.6382(3) 0.38655(15) 0.0267(7) Uani 1 1 d . . . . .
H2A H 0.2628(12) -0.615(3) 0.3405(15) 0.003(7) Uiso 1 1 d . . . . .
N3 N 0.88467(11) 0.4033(3) 0.61964(14) 0.0205(6) Uani 1 1 d . . . . .
N4 N 0.58531(11) 0.0078(3) 0.39854(14) 0.0199(5) Uani 1 1 d . . . . .
O1 O 1.07826(12) 0.6013(3) 0.68222(13) 0.0478(7) Uani 1 1 d . . . . .
O1W O 0.44361(12) 0.0950(3) 0.35382(19) 0.0339(6) Uani 1 1 d . . . . .
H1WA H 0.4607(16) 0.122(4) 0.398(2) 0.039(13) Uiso 1 1 d . . . . .
H1WB H 0.446(2) 0.149(5) 0.320(3) 0.09(2) Uiso 1 1 d . . . . .
O2 O 0.97862(12) 0.6087(3) 0.58886(13) 0.0447(7) Uani 1 1 d . . . . .
O3 O 0.98015(9) 0.7557(2) 0.29966(11) 0.0261(5) Uani 1 1 d . . . . .
O4 O 1.00034(10) 1.0123(2) 0.30014(11) 0.0282(5) Uani 1 1 d . . . . .
O5 O 1.22822(11) 1.0009(3) 0.72131(13) 0.0486(7) Uani 1 1 d . . . . .
O6 O 0.43799(9) -0.2695(2) 0.34838(12) 0.0292(5) Uani 1 1 d . . . . .
O7 O 0.50045(10) -0.1972(2) 0.47642(12) 0.0308(5) Uani 1 1 d . . . . .
O8 O 0.46601(10) -0.4363(2) 0.71574(11) 0.0281(5) Uani 1 1 d . . . . .
O9 O 0.44308(10) -0.6940(2) 0.69924(11) 0.0273(5) Uani 1 1 d . . . . .
O10 O 0.23408(10) -0.7721(3) 0.47210(13) 0.0386(6) Uani 1 1 d . . . . .
Zn1 Zn 0.98240(2) 0.46386(4) 0.68137(2) 0.02059(10) Uani 1 1 d . . . . .
Zn2 Zn 0.49975(2) -0.10779(4) 0.33583(2) 0.02456(11) Uani 1 1 d . . . . .

loop_
_atom_site_aniso_label
_atom_site_aniso_U_11
_atom_site_aniso_U_22
_atom_site_aniso_U_33
_atom_site_aniso_U_23
_atom_site_aniso_U_13
_atom_site_aniso_U_12
C1 0.0278(17) 0.0242(18) 0.0146(15) -0.0005(12) 0.0103(13) -0.0034(14)
C2 0.0227(16) 0.0231(18) 0.0209(16) -0.0048(13) 0.0097(13) -0.0072(14)
C3 0.0199(16) 0.0182(17) 0.0124(15) -0.0007(12) 0.0053(12) -0.0004(13)
C4 0.0297(18) 0.0206(17) 0.0163(16) 0.0018(12) 0.0123(13) -0.0026(14)
C5 0.0208(16) 0.0250(18) 0.0160(16) -0.0026(13) 0.0070(13) -0.0055(13)
C6 0.0278(17) 0.0298(19) 0.0120(15) 0.0012(13) 0.0056(13) -0.0045(14)
C7 0.055(2) 0.0229(19) 0.0198(18) -0.0076(14) 0.0205(17) -0.0109(17)
C8 0.0164(16) 0.0245(19) 0.0200(16) -0.0005(13) 0.0085(13) 0.0015(13)
C9 0.031(2) 0.049(2) 0.0226(19) -0.0112(16) 0.0098(15) -0.0156(17)
C10 0.049(2) 0.087(3) 0.032(2) -0.013(2) 0.0090(18) -0.043(2)
C11 0.0179(15) 0.0135(16) 0.0193(15) 0.0016(12) 0.0094(12) -0.0003(12)
C12 0.0159(15) 0.0167(16) 0.0185(16) -0.0038(12) 0.0032(12) -0.0025(12)
C13 0.0159(15) 0.0178(16) 0.0140(15) 0.0017(12) 0.0059(12) 0.0014(12)
C14 0.0207(16) 0.0197(17) 0.0166(15) 0.0027(12) 0.0074(13) -0.0039(13)
C15 0.0176(15) 0.0233(18) 0.0139(15) -0.0009(12) 0.0035(12) -0.0023(13)
C16 0.0252(17) 0.0238(18) 0.0117(15) 0.0034(12) 0.0065(13) -0.0012(13)
C17 0.0245(17) 0.0180(17) 0.0257(17) 0.0052(13) 0.0140(14) 0.0052(13)
C18 0.0144(15) 0.0219(18) 0.0153(15) -0.0015(13) 0.0051(12) 0.0001(13)
C19 0.0227(17) 0.0232(18) 0.0271(18) -0.0014(14) 0.0058(14) -0.0069(14)
C20 0.032(2) 0.056(3) 0.036(2) -0.0006(18) -0.0004(16) -0.0220(19)
C21 0.0262(18) 0.049(2) 0.0172(17) 0.0055(15) 0.0052(14) -0.0091(16)
C22 0.0275(18) 0.047(2) 0.0235(18) 0.0052(15) 0.0093(14) -0.0147(16)
C23 0.0187(15) 0.0237(18) 0.0208(16) -0.0011(13) 0.0068(13) 0.0003(13)
C24 0.0206(17) 0.032(2) 0.0180(16) 0.0052(13) 0.0028(13) -0.0061(14)
C25 0.0239(17) 0.031(2) 0.0231(17) 0.0067(14) 0.0098(14) -0.0060(14)
C26 0.0180(16) 0.0184(17) 0.0195(16) -0.0018(12) 0.0071(13) 0.0008(13)
C27 0.0239(17) 0.035(2) 0.0168(16) -0.0028(14) 0.0038(13) -0.0068(15)
C28 0.0288(18) 0.033(2) 0.0210(17) 0.0009(14) 0.0099(14) -0.0076(15)
C29 0.0295(19) 0.042(2) 0.0178(17) 0.0023(15) 0.0026(14) -0.0104(16)
C30 0.0293(19) 0.040(2) 0.0291(19) 0.0058(15) 0.0111(15) -0.0140(16)
N1 0.0326(16) 0.0430(19) 0.0160(15) -0.0002(13) 0.0058(13) -0.0202(14)
N2 0.0246(15) 0.0419(18) 0.0079(14) 0.0045(12) 0.0002(12) -0.0116(13)
N3 0.0182(13) 0.0235(15) 0.0197(14) 0.0003(11) 0.0074(11) -0.0026(11)
N4 0.0204(13) 0.0188(14) 0.0199(14) -0.0008(10) 0.0070(11) -0.0031(11)
O1 0.0732(18) 0.0417(16) 0.0239(13) 0.0113(11) 0.0140(13) -0.0096(14)
O1W 0.0382(15) 0.0386(16) 0.0229(16) -0.0037(13) 0.0096(13) -0.0053(12)
O2 0.0518(16) 0.0511(17) 0.0343(14) 0.0014(11) 0.0202(12) -0.0299(13)
O3 0.0250(12) 0.0255(13) 0.0185(11) -0.0021(9) -0.0018(9) -0.0003(10)
O4 0.0454(14) 0.0227(13) 0.0130(11) 0.0026(9) 0.0075(10) 0.0014(10)
O5 0.0502(16) 0.0704(19) 0.0168(13) 0.0019(12) 0.0040(11) -0.0268(14)
O6 0.0374(13) 0.0330(14) 0.0218(12) 0.0030(9) 0.0167(10) -0.0099(10)
O7 0.0278(12) 0.0314(14) 0.0324(13) -0.0021(10) 0.0107(10) -0.0144(10)
O8 0.0439(13) 0.0229(12) 0.0124(11) -0.0042(9) 0.0054(10) -0.0080(10)
O9 0.0400(13) 0.0194(13) 0.0169(11) 0.0037(9) 0.0049(10) -0.0031(10)
O10 0.0307(13) 0.0550(17) 0.0265(13) 0.0096(11) 0.0072(10) -0.0168(12)
Zn1 0.0220(2) 0.0240(2) 0.01342(19) 0.00021(14) 0.00436(15) -0.00502(15)
Zn2 0.0251(2) 0.0282(2) 0.01473(19) 0.00285(15) 0.00166(15) -0.01098(16)

loop_
_atom_type_symbol
_atom_type_description
_atom_type_scat_dispersion_real
_atom_type_scat_dispersion_imag
_atom_type_scat_source
C C 0.0033 0.0016 'International Tables Vol C Tables 4.2.6.8 and 6.1.1.4'
H H 0.0000 0.0000 'International Tables Vol C Tables 4.2.6.8 and 6.1.1.4'
N N 0.0061 0.0033 'International Tables Vol C Tables 4.2.6.8 and 6.1.1.4'
O O 0.0106 0.0060 'International Tables Vol C Tables 4.2.6.8 and 6.1.1.4'
Zn Zn 0.2839 1.4301 'International Tables Vol C Tables 4.2.6.8 and 6.1.1.4'

loop_
_geom_angle_atom_site_label_1
_geom_angle_atom_site_label_2
_geom_angle_atom_site_label_3
_geom_angle
_geom_angle_site_symmetry_1
_geom_angle_site_symmetry_3
_geom_angle_publ_flag
C2 C1 C7 119.3(3) . . ?
C6 C1 C2 120.6(3) . . ?
C6 C1 C7 120.1(3) . . ?
C1 C2 H2 120.3 . . ?
C3 C2 C1 119.5(3) . . ?
C3 C2 H2 120.3 . . ?
C2 C3 C8 120.2(2) . . ?
C4 C3 C2 120.3(2) . . ?
C4 C3 C8 119.5(2) . . ?
C3 C4 H4 119.8 . . ?
C3 C4 C5 120.5(3) . . ?
C5 C4 H4 119.8 . . ?
C4 C5 N1 116.6(3) . . ?
C6 C5 C4 119.2(3) . . ?
C6 C5 N1 124.2(3) . . ?
C1 C6 C5 119.9(3) . . ?
C1 C6 H6 120.1 . . ?
C5 C6 H6 120.1 . . ?
O1 C7 C1 120.7(3) . . ?
O1 C7 O2 121.2(3) . . ?
O2 C7 C1 118.1(3) . . ?
O3 C8 C3 119.6(3) . . ?
O3 C8 O4 123.2(3) . . ?
O4 C8 C3 117.1(3) . . ?
N1 C9 C10 115.2(3) . . ?
O5 C9 C10 121.7(3) . . ?
O5 C9 N1 123.2(3) . . ?
C9 C10 H10A 109.5 . . ?
C9 C10 H10B 109.5 . . ?
C9 C10 H10C 109.5 . . ?
H10A C10 H10B 109.5 . . ?
H10A C10 H10C 109.5 . . ?
H10B C10 H10C 109.5 . . ?
C12 C11 C17 118.5(2) . . ?
C16 C11 C12 119.4(2) . . ?
C16 C11 C17 122.1(2) . . ?
C11 C12 H12 119.8 . . ?
C13 C12 C11 120.3(2) . . ?
C13 C12 H12 119.8 . . ?
C12 C13 C14 120.5(2) . . ?
C12 C13 C18 118.5(2) . . ?
C14 C13 C18 121.1(2) . . ?
C13 C14 H14 120.1 . . ?
C13 C14 C15 119.8(3) . . ?
C15 C14 H14 120.1 . . ?
C14 C15 C16 119.1(3) . . ?
C14 C15 N2 123.7(3) . . ?
C16 C15 N2 117.2(2) . . ?
C11 C16 C15 120.8(2) . . ?
C11 C16 H16 119.6 . . ?
C15 C16 H16 119.6 . . ?
O6 C17 C11 118.1(3) . . ?
O7 C17 C11 119.9(3) . . ?
O7 C17 O6 122.0(3) . . ?
O8 C18 C13 114.8(2) . . ?
O9 C18 C13 119.8(2) . . ?
O9 C18 O8 125.4(3) . . ?
N2 C19 C20 114.6(3) . . ?
O10 C19 C20 121.8(3) . . ?
O10 C19 N2 123.5(3) . . ?
C19 C20 H20A 109.5 . . ?
C19 C20 H20B 109.5 . . ?
C19 C20 H20C 109.5 . . ?
H20A C20 H20B 109.5 . . ?
H20A C20 H20C 109.5 . . ?
H20B C20 H20C 109.5 . . ?
C22 C21 H21 118.3 . . ?
N3 C21 H21 118.3 . . ?
N3 C21 C22 123.3(3) . . ?
C21 C22 H22 119.9 . . ?
C21 C22 C23 120.1(3) . . ?
C23 C22 H22 119.9 . . ?
C22 C23 C26 121.3(3) . . ?
C24 C23 C22 116.0(3) . . ?
C24 C23 C26 122.7(3) . . ?
C23 C24 H24 119.7 . . ?
C25 C24 C23 120.5(3) . . ?
C25 C24 H24 119.7 . . ?
C24 C25 H25 118.5 . . ?
N3 C25 C24 123.1(3) . . ?
N3 C25 H25 118.5 . . ?
C27 C26 C23 121.2(3) . . ?
C27 C26 C30 116.2(3) . . ?
C30 C26 C23 122.6(3) . . ?
C26 C27 H27 119.8 . . ?
C28 C27 C26 120.5(3) . . ?
C28 C27 H27 119.8 . . ?
C27 C28 H28 118.3 . . ?
N4 C28 C27 123.4(3) . . ?
N4 C28 H28 118.3 . . ?
C30 C29 H29 118.8 . . ?
N4 C29 H29 118.8 . . ?
N4 C29 C30 122.3(3) . . ?
C26 C30 C29 120.7(3) . . ?
C26 C30 H30 119.7 . . ?
C29 C30 H30 119.7 . . ?
C5 N1 H1 110(2) . . ?
C9 N1 C5 128.7(3) . . ?
C9 N1 H1 121(2) . . ?
C15 N2 H2A 113.4(19) . . ?
C19 N2 C15 129.4(3) . . ?
C19 N2 H2A 117.2(19) . . ?
C21 N3 C25 116.9(2) . . ?
C21 N3 Zn1 118.99(19) . . ?
C25 N3 Zn1 122.91(19) . . ?
C28 N4 C29 116.9(2) . . ?
C28 N4 Zn2 122.06(19) . . ?
C29 N4 Zn2 120.99(19) . . ?
C7 O1 Zn1 80.73(19) . . ?
H1WA O1W H1WB 116(4) . . ?
Zn2 O1W H1WA 107(3) . . ?
Zn2 O1W H1WB 98(3) . . ?
C7 O2 Zn1 99.9(2) . . ?
C8 O3 Zn1 130.16(18) . 3_766 ?
C8 O4 Zn1 125.37(19) . 4_575 ?
C17 O6 Zn2 103.04(17) . . ?
C18 O8 Zn2 134.12(19) . 4_556 ?
C18 O9 Zn2 119.12(17) . 3_646 ?
N3 Zn1 O1 149.50(8) . . ?
O2 Zn1 N3 91.62(9) . . ?
O2 Zn1 O1 58.06(8) . . ?
O2 Zn1 O3 125.72(9) . 3_766 ?
O3 Zn1 N3 98.00(9) 3_766 . ?
O3 Zn1 O1 97.81(8) 3_766 . ?
O4 Zn1 N3 108.21(9) 4_576 . ?
O4 Zn1 O1 97.34(8) 4_576 . ?
O4 Zn1 O2 135.62(9) 4_576 . ?
O4 Zn1 O3 91.21(8) 4_576 3_766 ?
N4 Zn2 O1W 90.69(9) . . ?
N4 Zn2 O9 89.73(8) . 3_646 ?
O1W Zn2 O9 172.70(9) . 3_646 ?
O6 Zn2 N4 143.50(9) . . ?
O6 Zn2 O1W 93.79(9) . . ?
O6 Zn2 O9 90.21(8) . 3_646 ?
O8 Zn2 N4 111.63(9) 4 . ?
O8 Zn2 O1W 90.05(10) 4 . ?
O8 Zn2 O6 104.58(8) 4 . ?
O8 Zn2 O9 83.02(7) 4 3_646 ?

loop_
_geom_bond_atom_site_label_1
_geom_bond_atom_site_label_2
_geom_bond_distance
_geom_bond_site_symmetry_2
_geom_bond_publ_flag
C1 C2 1.387(4) . ?
C1 C6 1.380(4) . ?
C1 C7 1.503(4) . ?
C2 H2 0.9300 . ?
C2 C3 1.380(4) . ?
C3 C4 1.375(4) . ?
C3 C8 1.493(4) . ?
C4 H4 0.9300 . ?
C4 C5 1.393(4) . ?
C5 C6 1.388(4) . ?
C5 N1 1.416(4) . ?
C6 H6 0.9300 . ?
C7 O1 1.239(4) . ?
C7 O2 1.253(4) . ?
C8 O3 1.257(3) . ?
C8 O4 1.258(3) . ?
C9 C10 1.502(4) . ?
C9 N1 1.350(4) . ?
C9 O5 1.220(4) . ?
C10 H10A 0.9600 . ?
C10 H10B 0.9600 . ?
C10 H10C 0.9600 . ?
C11 C12 1.383(3) . ?
C11 C16 1.380(4) . ?
C11 C17 1.501(4) . ?
C12 H12 0.9300 . ?
C12 C13 1.378(4) . ?
C13 C14 1.384(4) . ?
C13 C18 1.501(4) . ?
C14 H14 0.9300 . ?
C14 C15 1.388(3) . ?
C15 C16 1.397(4) . ?
C15 N2 1.409(3) . ?
C16 H16 0.9300 . ?
C17 O6 1.274(3) . ?
C17 O7 1.237(3) . ?
C18 O8 1.260(3) . ?
C18 O9 1.247(3) . ?
C19 C20 1.502(4) . ?
C19 N2 1.353(4) . ?
C19 O10 1.211(3) . ?
C20 H20A 0.9600 . ?
C20 H20B 0.9600 . ?
C20 H20C 0.9600 . ?
C21 H21 0.9300 . ?
C21 C22 1.375(4) . ?
C21 N3 1.322(3) . ?
C22 H22 0.9300 . ?
C22 C23 1.382(4) . ?
C23 C24 1.378(4) . ?
C23 C26 1.486(4) . ?
C24 H24 0.9300 . ?
C24 C25 1.369(4) . ?
C25 H25 0.9300 . ?
C25 N3 1.332(3) . ?
C26 C27 1.377(4) . ?
C26 C30 1.377(4) . ?
C27 H27 0.9300 . ?
C27 C28 1.365(4) . ?
C28 H28 0.9300 . ?
C28 N4 1.329(3) . ?
C29 H29 0.9300 . ?
C29 C30 1.378(4) . ?
C29 N4 1.338(4) . ?
C30 H30 0.9300 . ?
N1 H1 0.84(3) . ?
N2 H2A 0.77(2) . ?
N3 Zn1 2.072(2) . ?
N4 Zn2 2.031(2) . ?
O1 Zn1 2.416(2) . ?
O1W H1WA 0.74(3) . ?
O1W H1WB 0.76(4) . ?
O1W Zn2 2.209(3) . ?
O2 Zn1 1.994(2) . ?
O3 Zn1 2.005(2) 3_766 ?
O4 Zn1 1.9512(18) 4_575 ?
O6 Zn2 2.0048(19) . ?
O8 Zn2 1.9558(18) 4_556 ?
O9 Zn2 2.319(2) 3_646 ?

loop_
_geom_torsion_atom_site_label_1
_geom_torsion_atom_site_label_2
_geom_torsion_atom_site_label_3
_geom_torsion_atom_site_label_4
_geom_torsion
_geom_torsion_site_symmetry_1
_geom_torsion_site_symmetry_2
_geom_torsion_site_symmetry_3
_geom_torsion_site_symmetry_4
_geom_torsion_publ_flag
C1 C2 C3 C4 -2.4(4) . . . . ?
C1 C2 C3 C8 174.0(3) . . . . ?
C1 C7 O1 Zn1 179.4(3) . . . . ?
C1 C7 O2 Zn1 -179.2(2) . . . . ?
C2 C1 C6 C5 2.1(4) . . . . ?
C2 C1 C7 O1 155.1(3) . . . . ?
C2 C1 C7 O2 -24.4(4) . . . . ?
C2 C3 C4 C5 4.0(4) . . . . ?
C2 C3 C8 O3 -31.9(4) . . . . ?
C2 C3 C8 O4 150.1(3) . . . . ?
C3 C4 C5 C6 -2.5(4) . . . . ?
C3 C4 C5 N1 176.7(3) . . . . ?
C3 C8 O3 Zn1 -40.5(4) . . . 3_766 ?
C3 C8 O4 Zn1 160.39(18) . . . 4_575 ?
C4 C3 C8 O3 144.5(3) . . . . ?
C4 C3 C8 O4 -33.4(4) . . . . ?
C4 C5 C6 C1 -0.5(4) . . . . ?
C4 C5 N1 C9 179.4(3) . . . . ?
C6 C1 C2 C3 -0.6(4) . . . . ?
C6 C1 C7 O1 -23.2(5) . . . . ?
C6 C1 C7 O2 157.3(3) . . . . ?
C6 C5 N1 C9 -1.5(5) . . . . ?
C7 C1 C2 C3 -178.9(3) . . . . ?
C7 C1 C6 C5 -179.7(3) . . . . ?
C8 C3 C4 C5 -172.4(3) . . . . ?
C10 C9 N1 C5 -176.8(3) . . . . ?
C11 C12 C13 C14 -1.6(4) . . . . ?
C11 C12 C13 C18 179.0(2) . . . . ?
C11 C17 O6 Zn2 -179.1(2) . . . . ?
C12 C11 C16 C15 0.3(4) . . . . ?
C12 C11 C17 O6 170.3(2) . . . . ?
C12 C11 C17 O7 -9.3(4) . . . . ?
C12 C13 C14 C15 -1.3(4) . . . . ?
C12 C13 C18 O8 38.0(4) . . . . ?
C12 C13 C18 O9 -141.6(3) . . . . ?
C13 C14 C15 C16 3.7(4) . . . . ?
C13 C14 C15 N2 -176.4(3) . . . . ?
C13 C18 O8 Zn2 171.42(18) . . . 4_556 ?
C13 C18 O9 Zn2 62.1(3) . . . 3_646 ?
C14 C13 C18 O8 -141.3(3) . . . . ?
C14 C13 C18 O9 39.0(4) . . . . ?
C14 C15 C16 C11 -3.3(4) . . . . ?
C14 C15 N2 C19 7.6(5) . . . . ?
C16 C11 C12 C13 2.1(4) . . . . ?
C16 C11 C17 O6 -10.4(4) . . . . ?
C16 C11 C17 O7 170.0(3) . . . . ?
C16 C15 N2 C19 -172.5(3) . . . . ?
C17 C11 C12 C13 -178.5(2) . . . . ?
C17 C11 C16 C15 -179.0(3) . . . . ?
C18 C13 C14 C15 178.0(3) . . . . ?
C20 C19 N2 C15 177.2(3) . . . . ?
C21 C22 C23 C24 -1.4(5) . . . . ?
C21 C22 C23 C26 176.8(3) . . . . ?
C22 C21 N3 C25 2.1(5) . . . . ?
C22 C21 N3 Zn1 -165.7(3) . . . . ?
C22 C23 C24 C25 1.4(5) . . . . ?
C22 C23 C26 C27 5.6(4) . . . . ?
C22 C23 C26 C30 -174.1(3) . . . . ?
C23 C24 C25 N3 0.3(5) . . . . ?
C23 C26 C27 C28 -178.6(3) . . . . ?
C23 C26 C30 C29 178.5(3) . . . . ?
C24 C23 C26 C27 -176.3(3) . . . . ?
C24 C23 C26 C30 4.0(5) . . . . ?
C24 C25 N3 C21 -2.0(5) . . . . ?
C24 C25 N3 Zn1 165.2(2) . . . . ?
C26 C23 C24 C25 -176.7(3) . . . . ?
C26 C27 C28 N4 -0.6(5) . . . . ?
C27 C26 C30 C29 -1.2(5) . . . . ?
C27 C28 N4 C29 -0.1(5) . . . . ?
C27 C28 N4 Zn2 -178.1(2) . . . . ?
C30 C26 C27 C28 1.2(4) . . . . ?
C30 C29 N4 C28 0.1(5) . . . . ?
C30 C29 N4 Zn2 178.1(2) . . . . ?
N1 C5 C6 C1 -179.6(3) . . . . ?
N2 C15 C16 C11 176.8(3) . . . . ?
N3 C21 C22 C23 -0.4(5) . . . . ?
N4 C29 C30 C26 0.6(5) . . . . ?
O1 C7 O2 Zn1 1.3(4) . . . . ?
O2 C7 O1 Zn1 -1.1(3) . . . . ?
O3 C8 O4 Zn1 -17.5(4) . . . 4_575 ?
O4 C8 O3 Zn1 137.3(2) . . . 3_766 ?
O5 C9 N1 C5 3.3(6) . . . . ?
O7 C17 O6 Zn2 0.5(3) . . . . ?
O8 C18 O9 Zn2 -117.5(3) . . . 3_646 ?
O9 C18 O8 Zn2 -8.9(5) . . . 4_556 ?
O10 C19 N2 C15 -3.7(5) . . . . ?

loop_
_smtbx_masks_void_nr
_smtbx_masks_void_average_x
_smtbx_masks_void_average_y
_smtbx_masks_void_average_z
_smtbx_masks_void_volume
_smtbx_masks_void_count_electrons
_smtbx_masks_void_content
1 0.238 -0.034 0.211 60.8 10.6 '1.1 H2O'
2 0.238 0.534 0.711 60.8 10.6 '1.1 H2O'
3 0.762 0.034 0.789 60.8 10.7 '1.1 H2O'
4 0.762 0.466 0.289 60.8 10.7 '1.1 H2O'
